data_7206610
loop_
_publ_author_name
'Fern\'andez de Luis, Roberto'
'Urtiaga, M. Karmele'
'Mesa, Jos\'e L.'
'Segura, Joseba Orive G\'omez de'
'Rojo, Te\'ofilo'
'Arriortua, Mar\'ia I.'

_publ_section_title
;
 {Co(HBpe)2}(V4O12): pedal motion induced order--disorder P\=1\\rightarrow
 C\=1 transition and disrupted C\=1\\rightarrow C2/m displacive transition
 due to thermal instability
;
_journal_issue 21
_journal_name_full CrystEngComm
_journal_page_first 6488
_journal_paper_doi 10.1039/c1ce05418j
_journal_volume 13
_journal_year 2011
_chemical_compound_source 'synthesis as described'
_chemical_formula_moiety 'C6 H5.50 Co0.25 N O3 V'
_chemical_formula_sum 'C6 H5.5 Co0.25 N O3 V'
_chemical_formula_weight 205.29
_chemical_name_systematic
;
?
;
_space_group_IT_number 12
_symmetry_cell_setting monoclinic
_symmetry_Int_Tables_number 12
_symmetry_space_group_name_Hall '-C 2y'
_symmetry_space_group_name_H-M 'C 1 2/m 1'
_atom_sites_solution_hydrogens geom
_atom_sites_solution_primary direct
_atom_sites_solution_secondary difmap
_audit_conform_dict_location ftp://ftp.iucr.org/pub/cif_core.dic
_audit_conform_dict_name cif_core.dic
_audit_conform_dict_version 2.3
_audit_creation_date 2010-04-22T10:10:58-00:00
_audit_creation_method 'WinGX routine CIF_UPDATE'
_cell_angle_alpha 90
_cell_angle_beta 94.95(2)
_cell_angle_gamma 90
_cell_formula_units_Z 8
_cell_length_a 15.404(5)
_cell_length_b 12.082(4)
_cell_length_c 7.885(2)
_cell_measurement_reflns_used 279
_cell_measurement_temperature 533(2)
_cell_measurement_theta_max 28.39
_cell_measurement_theta_min 3.2722
_cell_volume 1462.0(8)
_computing_cell_refinement
;
CrysAlisPro, Oxford Diffraction Ltd.,
Version 1.171.33.42 (release 29-05-2009 CrysAlis171 .NET)
(compiled May 29 2009,17:40:42)
;
_computing_data_collection
;
CrysAlisPro, Oxford Diffraction Ltd.,
Version 1.171.33.42 (release 29-05-2009 CrysAlis171 .NET)
(compiled May 29 2009,17:40:42)
;
_computing_data_reduction
;
CrysAlisPro, Oxford Diffraction Ltd.,
Version 1.171.33.42 (release 29-05-2009 CrysAlis171 .NET)
(compiled May 29 2009,17:40:42)
;
_computing_structure_refinement 'SHELXL-97 (Sheldrick, 1997)'
_computing_structure_solution 'SIR-92 (Altomare, 1993)'
_diffrn_ambient_temperature 533(2)
_diffrn_detector_area_resol_mean 8.3504
_diffrn_measured_fraction_theta_full 0.651
_diffrn_measured_fraction_theta_max 0.628
_diffrn_measurement_device_type 'Xcalibur, Sapphire2, large Be window'
_diffrn_measurement_method '\w scans'
_diffrn_orient_matrix_UB_11 0.0362831258
_diffrn_orient_matrix_UB_12 -0.0359880599
_diffrn_orient_matrix_UB_13 -0.0010417424
_diffrn_orient_matrix_UB_21 -0.0285889773
_diffrn_orient_matrix_UB_22 -0.0461605312
_diffrn_orient_matrix_UB_23 0.0099284599
_diffrn_orient_matrix_UB_31 0.0005257056
_diffrn_orient_matrix_UB_32 -0.0046892681
_diffrn_orient_matrix_UB_33 -0.0898046041
_diffrn_radiation_monochromator graphite
_diffrn_radiation_type MoK\a
_diffrn_radiation_wavelength 0.71073
_diffrn_reflns_av_R_equivalents 0.111
_diffrn_reflns_av_unetI/netI 0.1663
_diffrn_reflns_limit_h_max 6
_diffrn_reflns_limit_h_min -17
_diffrn_reflns_limit_k_max 15
_diffrn_reflns_limit_k_min -1
_diffrn_reflns_limit_l_max 7
_diffrn_reflns_limit_l_min -8
_diffrn_reflns_number 1087
_diffrn_reflns_theta_full 25.24
_diffrn_reflns_theta_max 26.36
_diffrn_reflns_theta_min 3.28
_exptl_absorpt_coefficient_mu 1.856
_exptl_absorpt_correction_T_max 1
_exptl_absorpt_correction_T_min 0.85477
_exptl_absorpt_correction_type multi-scan
_exptl_absorpt_process_details
;
CrysAlisPro, Oxford Diffraction Ltd.,
Version 1.171.33.42 (release 29-05-2009 CrysAlis171 .NET)
(compiled May 29 2009,17:40:42)
Empirical absorption correction using spherical harmonics,
implemented in SCALE3 ABSPACK scaling algorithm.
;
_exptl_crystal_colour Red
_exptl_crystal_density_diffrn 1.865
_exptl_crystal_density_method 'not measured'
_exptl_crystal_description Prism
_exptl_crystal_F_000 818
_exptl_crystal_size_max 0.2828
_exptl_crystal_size_mid 0.1283
_exptl_crystal_size_min 0.0586
_refine_diff_density_max 0.485
_refine_diff_density_min -0.469
_refine_diff_density_rms 0.108
_refine_ls_extinction_method none
_refine_ls_goodness_of_fit_ref 0.843
_refine_ls_hydrogen_treatment constr
_refine_ls_matrix_type full
_refine_ls_number_parameters 96
_refine_ls_number_reflns 988
_refine_ls_number_restraints 5
_refine_ls_restrained_S_all 0.842
_refine_ls_R_factor_all 0.1659
_refine_ls_R_factor_gt 0.0609
_refine_ls_shift/su_max 0
_refine_ls_shift/su_mean 0
_refine_ls_structure_factor_coef Fsqd
_refine_ls_weighting_details 'calc w=1/[\s^2^(Fo^2^)+(0.0581P)^2^+0.0000P] where P=(Fo^2^+2Fc^2^)/3'
_refine_ls_weighting_scheme calc
_refine_ls_wR_factor_gt 0.1207
_refine_ls_wR_factor_ref 0.1476
_reflns_number_gt 381
_reflns_number_total 988
_reflns_threshold_expression >2sigma(I)
_cod_data_source_file c1ce05418j.txt
_cod_data_source_block CoHBpe533K
_cod_original_sg_symbol_H-M 'C 2/m'
_cod_original_formula_sum 'C6 H5.50 Co0.25 N O3 V'
_cod_database_code 7206610
_cell_oxdiff_length_a 15.404(5)
_cell_oxdiff_length_b 12.082(4)
_cell_oxdiff_length_c 7.885(2)
_cell_oxdiff_angle_alpha 90.11(2)
_cell_oxdiff_angle_beta 85.05(2)
_cell_oxdiff_angle_gamma 90.31(2)
_cell_oxdiff_volume 1461.9(8)

loop_
_symmetry_equiv_pos_as_xyz
'x, y, z'
'-x, y, -z'
'x+1/2, y+1/2, z'
'-x+1/2, y+1/2, -z'
'-x, -y, -z'
'x, -y, z'
'-x+1/2, -y+1/2, -z'
'x+1/2, -y+1/2, z'

loop_
_atom_site_label
_atom_site_type_symbol
_atom_site_fract_x
_atom_site_fract_y
_atom_site_fract_z
_atom_site_U_iso_or_equiv
_atom_site_adp_type
_atom_site_occupancy
_atom_site_symmetry_multiplicity
_atom_site_calc_flag
_atom_site_refinement_flags
_atom_site_disorder_assembly
_atom_site_disorder_group
Co1 Co 0 0 0 0.0492(11) Uani 1 4 d SD . .
V2 V 0.08058(10) 0.13203(16) 0.3654(3) 0.0475(7) Uani 1 1 d . . .
O3 O 0.0378(4) 0.1253(6) 0.1658(9) 0.065(2) Uani 1 1 d . . .
O4 O 0.1284(5) 0 0.4239(14) 0.055(3) Uani 1 2 d S . .
O6 O 0.1552(4) 0.2219(6) 0.3773(12) 0.075(3) Uani 1 1 d . . .
O8 O 0 0.1718(10) 0.5 0.094(5) Uani 1 2 d S . .
N1 N 0.1299(7) 0 -0.0815(19) 0.065(4) Uani 1 2 d SD . .
C1A C 0.1614(11) -0.1011(15) -0.098(5) 0.066(3) Uani 0.5 1 d PD A 1
H1A H 0.1252 -0.1624 -0.0943 0.079 Uiso 0.5 1 calc PR A 1
C1B C 0.1833(11) 0.0855(16) -0.089(4) 0.066(3) Uani 0.5 1 d PD A 2
H1B H 0.166 0.1564 -0.0606 0.079 Uiso 0.5 1 calc PR A 2
C2A C 0.2480(11) -0.114(2) -0.122(4) 0.066(3) Uani 0.5 1 d PD . .
H2A H 0.2697 -0.1861 -0.1171 0.079 Uiso 0.5 1 calc PR A 1
C2B C 0.2651(10) 0.066(2) -0.141(4) 0.066(3) Uani 0.5 1 d PD . .
H2B H 0.2961 0.1283 -0.1715 0.079 Uiso 0.5 1 calc PR A 2
C3 C 0.3052(11) 0.0319(19) -0.153(3) 0.066(3) Uani 0.5 1 d P . .
C4 C 0.3888(10) -0.0434(16) -0.189(3) 0.066(3) Uani 0.5 1 d P . .
H4 H 0.4093 -0.1156 -0.1939 0.079 Uiso 0.5 1 calc PR . .
C5 C 0.4442(10) 0.0345(18) -0.216(3) 0.066(3) Uani 0.5 1 d P . .
H5 H 0.4301 0.1087 -0.2035 0.079 Uiso 0.5 1 calc PR . .
C6 C 0.5340(9) 0 -0.271(3) 0.066(3) Uani 1 2 d S . .
C7A C 0.5865(16) 0.111(3) -0.286(4) 0.066(3) Uani 0.5 1 d P . .
H7A H 0.564 0.1803 -0.2645 0.079 Uiso 0.5 1 calc PR . .
C7B C 0.5687(13) 0.073(3) -0.299(5) 0.066(3) Uani 0.5 1 d P . .
H7B H 0.5374 0.1385 -0.2939 0.079 Uiso 0.5 1 calc PR . .
C8A C 0.6498(17) 0.098(3) -0.324(6) 0.066(3) Uani 0.5 1 d P . .
H8A H 0.6809 0.1629 -0.3365 0.079 Uiso 0.5 1 calc PR . .
C8B C 0.6714(16) 0.087(3) -0.351(6) 0.066(3) Uani 0.5 1 d P . .
H8B H 0.7011 0.1528 -0.3679 0.079 Uiso 0.5 1 calc PR . .
N2 N 0.6968(8) 0 -0.360(2) 0.072(5) Uani 1 2 d S . .
H2 H 0.7487 0.0081 -0.3904 0.087 Uiso 0.5 1 calc PR . .

loop_
_atom_site_aniso_label
_atom_site_aniso_U_11
_atom_site_aniso_U_22
_atom_site_aniso_U_33
_atom_site_aniso_U_23
_atom_site_aniso_U_13
_atom_site_aniso_U_12
Co1 0.0319(14) 0.094(3) 0.021(3) 0 0.0009(16) 0
V2 0.0303(9) 0.0801(15) 0.0321(18) -0.0055(11) 0.0025(9) -0.0048(10)
O3 0.079(5) 0.104(6) 0.011(7) -0.005(4) -0.007(4) 0.003(5)
O4 0.043(5) 0.080(8) 0.041(10) 0 -0.006(5) 0
O6 0.045(4) 0.080(6) 0.099(9) 0.000(5) 0.002(5) -0.025(4)
O8 0.079(7) 0.119(11) 0.091(15) 0 0.039(8) 0
N1 0.038(7) 0.083(11) 0.069(14) 0 -0.016(7) 0
C1A 0.025(4) 0.103(7) 0.071(7) 0.010(5) 0.008(4) 0.005(4)
C1B 0.025(4) 0.103(7) 0.071(7) 0.010(5) 0.008(4) 0.005(4)
C2A 0.025(4) 0.103(7) 0.071(7) 0.010(5) 0.008(4) 0.005(4)
C2B 0.025(4) 0.103(7) 0.071(7) 0.010(5) 0.008(4) 0.005(4)
C3 0.025(4) 0.103(7) 0.071(7) 0.010(5) 0.008(4) 0.005(4)
C4 0.025(4) 0.103(7) 0.071(7) 0.010(5) 0.008(4) 0.005(4)
C5 0.025(4) 0.103(7) 0.071(7) 0.010(5) 0.008(4) 0.005(4)
C6 0.025(4) 0.103(7) 0.071(7) 0.010(5) 0.008(4) 0.005(4)
C7A 0.025(4) 0.103(7) 0.071(7) 0.010(5) 0.008(4) 0.005(4)
C7B 0.025(4) 0.103(7) 0.071(7) 0.010(5) 0.008(4) 0.005(4)
C8A 0.025(4) 0.103(7) 0.071(7) 0.010(5) 0.008(4) 0.005(4)
C8B 0.025(4) 0.103(7) 0.071(7) 0.010(5) 0.008(4) 0.005(4)
N2 0.037(8) 0.129(15) 0.051(15) 0 0.009(8) 0

loop_
_atom_type_symbol
_atom_type_description
_atom_type_scat_dispersion_real
_atom_type_scat_dispersion_imag
_atom_type_scat_source
C C 0.0033 0.0016 'International Tables Vol C Tables 4.2.6.8 and 6.1.1.4'
H H 0 0 'International Tables Vol C Tables 4.2.6.8 and 6.1.1.4'
Co Co 0.3494 0.9721 'International Tables Vol C Tables 4.2.6.8 and 6.1.1.4'
N N 0.0061 0.0033 'International Tables Vol C Tables 4.2.6.8 and 6.1.1.4'
O O 0.0106 0.006 'International Tables Vol C Tables 4.2.6.8 and 6.1.1.4'
V V 0.3005 0.5294 'International Tables Vol C Tables 4.2.6.8 and 6.1.1.4'

loop_
_geom_angle_atom_site_label_1
_geom_angle_atom_site_label_2
_geom_angle_atom_site_label_3
_geom_angle
_geom_angle_site_symmetry_1
_geom_angle_site_symmetry_3
O3 Co1 O3 180.0(4) . 5
O3 Co1 O3 95.1(4) . 6
O3 Co1 O3 84.9(4) 5 6
O3 Co1 O3 84.9(4) . 2
O3 Co1 O3 95.1(4) 5 2
O3 Co1 O3 180.0(5) 6 2
O3 Co1 N1 91.7(3) . 5
O3 Co1 N1 88.3(3) 5 5
O3 Co1 N1 91.7(3) 6 5
O3 Co1 N1 88.3(3) 2 5
O3 Co1 N1 88.3(3) . .
O3 Co1 N1 91.7(3) 5 .
O3 Co1 N1 88.3(3) 6 .
O3 Co1 N1 91.7(3) 2 .
N1 Co1 N1 180.0(8) 5 .
O3 Co1 N1 88.3(3) . 6
O3 Co1 N1 91.7(3) 5 6
O3 Co1 N1 88.3(3) 6 6
O3 Co1 N1 91.7(3) 2 6
N1 Co1 N1 180.0(8) 5 6
N1 Co1 N1 0.0(8) . 6
O6 V2 O3 108.6(4) . .
O6 V2 O8 108.9(4) . .
O3 V2 O8 110.0(2) . .
O6 V2 O4 108.3(3) . .
O3 V2 O4 108.7(4) . .
O8 V2 O4 112.3(5) . .
V2 O3 Co1 135.3(4) . .
V2 O4 V2 124.8(5) 6 .
V2 O8 V2 148.5(7) . 2_556
C1A N1 C1B 118.7(14) . .
C1A N1 Co1 112.8(11) . .
C1B N1 Co1 127.6(10) . .
N1 C1A C2A 119(2) . .
N1 C1B C2B 118(2) . .
C3 C2A C1A 126(2) 6 .
C3 C2B C1B 127(2) 6 .
C3 C2B C4 54.0(10) 6 6
C1B C2B C4 173(3) . 6
C3 C3 C2A 136.8(13) 6 6
C2B C3 C2A 108.9(16) 6 6
C3 C3 C4 95.9(13) 6 6
C2B C3 C4 123.9(18) 6 6
C2A C3 C4 127(2) 6 6
C5 C4 C3 127.7(19) . 6
C5 C4 C2B 141.6(15) . 6
C4 C5 C6 117.9(15) . .
C7B C6 C5 108.2(19) 6 6
C7B C6 C5 140(2) 6 .
C7B C6 C7A 114.7(18) 6 .
C5 C6 C7A 137.0(15) 6 .
C5 C6 C7A 105.7(15) . .
C5 C6 C7A 105.7(15) 6 6
C5 C6 C7A 137.0(15) . 6
C7A C6 C7A 116(2) . 6
C8A C7A C6 113(3) . .
C6 C7B C8B 130(3) 6 .
C7A C8A N2 132(4) . .
N2 C8B C7B 105(3) 6 .
C8B N2 C8A 125.2(17) 6 .

loop_
_geom_bond_atom_site_label_1
_geom_bond_atom_site_label_2
_geom_bond_distance
_geom_bond_site_symmetry_2
Co1 O3 2.051(7) .
Co1 O3 2.051(7) 5
Co1 O3 2.051(7) 6
Co1 O3 2.051(7) 2
Co1 N1 2.154(12) 5
Co1 N1 2.154(12) .
Co1 N1 2.154(12) 6
V2 O6 1.578(6) .
V2 O3 1.655(7) .
V2 O8 1.768(4) .
V2 O4 1.800(4) .
O4 V2 1.800(4) 6
O8 V2 1.768(4) 2_556
N1 C1A 1.325(16) .
N1 C1B 1.325(16) .
C1A C2A 1.372(16) .
C1B C2B 1.379(17) .
C2A C3 1.36(3) 6
C2B C3 1.345(15) 6
C3 C3 0.77(5) 6
C3 C2B 1.345(15) 6
C3 C2A 1.36(3) 6
C3 C4 1.35(2) 6
C4 C5 1.30(2) .
C4 C3 1.35(2) 6
C5 C6 1.54(2) .
C6 C7B 1.06(2) 6
C6 C5 1.54(2) 6
C6 C7A 1.57(2) .
C6 C7A 1.57(2) 6
C7A C8A 1.06(3) .
C7B C6 1.06(2) 6
C7B C8B 1.68(4) .
C8A N2 1.43(3) .
C8B N2 1.13(4) 6
N2 C8B 1.13(4) 6
